data_7251974
loop_
_publ_author_name
'Jeaydi, Towhidi Illius'
'Chen, Wei-Yuan'
'Tedesco, Michael D.'
'Schrage, Briana R.'
'Nemykin, Victor N.'
'Ziegler, Christopher J.'

_publ_section_title
;
 Closing and coupling: metal linked biliazine dimers
;
_journal_issue 27
_journal_name_full 'RSC Advances'
_journal_page_first 24747
_journal_page_last 24751
_journal_paper_doi 10.1039/D6RA01668E
_journal_volume 16
_journal_year 2026
_chemical_formula_sum 'C50 H38 N20 O2 Zn3'
_chemical_formula_weight 1147.11
_space_group_crystal_system monoclinic
_space_group_IT_number 15
_space_group_name_Hall '-C 2yc'
_space_group_name_H-M_alt 'C 1 2/c 1'
_atom_sites_solution_hydrogens geom
_audit_creation_method SHELXL-2019/1
_audit_update_record
;
2026-04-01 deposited with the CCDC.	2026-05-04 downloaded from the CCDC.
;
_cell_angle_alpha 90
_cell_angle_beta 102.336(6)
_cell_angle_gamma 90
_cell_formula_units_Z 4
_cell_length_a 29.964(4)
_cell_length_b 11.8314(15)
_cell_length_c 16.308(2)
_cell_measurement_reflns_used 9891
_cell_measurement_temperature 100(2)
_cell_measurement_theta_max 24.49
_cell_measurement_theta_min 2.17
_cell_volume 5648.0(13)
_computing_cell_refinement 'Bruker SAINT'
_computing_data_collection 'Bruker APEX2'
_computing_data_reduction 'Bruker SAINT'
_computing_molecular_graphics 'Bruker SHELXTL'
_computing_publication_material 'Bruker SHELXTL'
_computing_structure_refinement 'SHELXL-2019/1 (Sheldrick, 2019)'
_computing_structure_solution 'SHELXS-97 (Sheldrick 2008)'
_diffrn_ambient_temperature 100(2)
_diffrn_measured_fraction_theta_full 0.995
_diffrn_measured_fraction_theta_max 0.995
_diffrn_measurement_device_type 'Bruker APEX-II CCD'
_diffrn_measurement_method '\f and \w scans'
_diffrn_radiation_type MoK\a
_diffrn_radiation_wavelength 0.71073
_diffrn_reflns_av_R_equivalents 0.1206
_diffrn_reflns_av_unetI/netI 0.0849
_diffrn_reflns_Laue_measured_fraction_full 0.995
_diffrn_reflns_Laue_measured_fraction_max 0.995
_diffrn_reflns_limit_h_max 35
_diffrn_reflns_limit_h_min -35
_diffrn_reflns_limit_k_max 14
_diffrn_reflns_limit_k_min -14
_diffrn_reflns_limit_l_max 19
_diffrn_reflns_limit_l_min -19
_diffrn_reflns_number 54145
_diffrn_reflns_point_group_measured_fraction_full 0.995
_diffrn_reflns_point_group_measured_fraction_max 0.995
_diffrn_reflns_theta_full 25.179
_diffrn_reflns_theta_max 25.179
_diffrn_reflns_theta_min 1.391
_exptl_absorpt_coefficient_mu 1.332
_exptl_absorpt_correction_T_max 0.7452
_exptl_absorpt_correction_T_min 0.6578
_exptl_absorpt_correction_type multi-scan
_exptl_absorpt_process_details SADABS
_exptl_crystal_colour orange
_exptl_crystal_density_diffrn 1.349
_exptl_crystal_density_meas ?
_exptl_crystal_density_method 'not measured'
_exptl_crystal_description block
_exptl_crystal_F_000 2336
_exptl_crystal_size_max 0.158
_exptl_crystal_size_mid 0.111
_exptl_crystal_size_min 0.091
_refine_diff_density_max 0.642
_refine_diff_density_min -1.712
_refine_diff_density_rms 0.110
_refine_ls_extinction_method none
_refine_ls_goodness_of_fit_ref 1.098
_refine_ls_hydrogen_treatment constr
_refine_ls_matrix_type full
_refine_ls_number_parameters 341
_refine_ls_number_reflns 5050
_refine_ls_number_restraints 0
_refine_ls_restrained_S_all 1.098
_refine_ls_R_factor_all 0.0992
_refine_ls_R_factor_gt 0.0748
_refine_ls_shift/su_max 0.000
_refine_ls_shift/su_mean 0.000
_refine_ls_structure_factor_coef Fsqd
_refine_ls_weighting_details 'w=1/[\s^2^(Fo^2^)+79.9768P] where P=(Fo^2^+2Fc^2^)/3'
_refine_ls_weighting_scheme calc
_refine_ls_wR_factor_gt 0.1567
_refine_ls_wR_factor_ref 0.1651
_reflns_Friedel_coverage 0.000
_reflns_number_gt 3934
_reflns_number_total 5050
_reflns_threshold_expression 'I > 2\s(I)'
_cod_data_source_file d6ra01668e2.cif
_cod_data_source_block 1b
_cod_depositor_comments
;
The following automatic conversions were performed:

data item '_exptl_crystal_density_meas' value 'not measured' was
changed to '?' -- the value is perceived as not measured.

Automatic conversion script
Id: cif_fix_values 8170 2020-07-09 18:12:32Z antanas 
;
_cod_original_sg_symbol_H-M 'C 2/c'
_cod_database_code 7251974
_shelx_shelxl_version_number 2019/1
_shelx_space_group_comment
; 
The symmetry employed for this shelxl refinement is uniquely defined 
by the following loop, which should always be used as a source of 
symmetry information in preference to the above space-group names. 
They are only intended as comments. 
;
_shelx_estimated_absorpt_t_min 0.817
_shelx_estimated_absorpt_t_max 0.888

loop_
_space_group_symop_operation_xyz
'x, y, z'
'-x, y, -z+1/2'
'x+1/2, y+1/2, z'
'-x+1/2, y+1/2, -z+1/2'
'-x, -y, -z'
'x, -y, z-1/2'
'-x+1/2, -y+1/2, -z'
'x+1/2, -y+1/2, z-1/2'

loop_
_atom_site_label
_atom_site_type_symbol
_atom_site_fract_x
_atom_site_fract_y
_atom_site_fract_z
_atom_site_U_iso_or_equiv
_atom_site_adp_type
_atom_site_occupancy
_atom_site_site_symmetry_order
_atom_site_calc_flag
_atom_site_refinement_flags_posn
_atom_site_refinement_flags_adp
_atom_site_refinement_flags_occupancy
_atom_site_disorder_assembly
_atom_site_disorder_group
C1 C 0.5554(3) -0.0831(6) 0.1844(4) 0.0375(18) Uani 1 1 d . . . . .
H1 H 0.530860 -0.134659 0.166848 0.045 Uiso 1 1 calc R U . . .
C2 C 0.5960(3) -0.0872(6) 0.1599(4) 0.0385(19) Uani 1 1 d . . . . .
H2 H 0.605197 -0.140482 0.123182 0.046 Uiso 1 1 calc R U . . .
C3 C 0.6214(2) 0.0043(5) 0.2003(4) 0.0307(16) Uani 1 1 d . . . . .
C4 C 0.6896(2) 0.1095(5) 0.2322(4) 0.0251(15) Uani 1 1 d . . . . .
C5 C 0.7353(2) 0.1362(5) 0.2187(4) 0.0245(14) Uani 1 1 d . . . . .
C6 C 0.7601(2) 0.0923(6) 0.1653(4) 0.0329(16) Uani 1 1 d . . . . .
H6 H 0.748340 0.033195 0.127321 0.039 Uiso 1 1 calc R U . . .
C7 C 0.8035(3) 0.1373(6) 0.1684(4) 0.0362(18) Uani 1 1 d . . . . .
H7 H 0.821481 0.109957 0.131234 0.043 Uiso 1 1 calc R U . . .
C8 C 0.8207(2) 0.2228(5) 0.2262(4) 0.0294(15) Uani 1 1 d . . . . .
H8 H 0.850266 0.252685 0.227408 0.035 Uiso 1 1 calc R U . . .
C9 C 0.7955(3) 0.2646(5) 0.2816(4) 0.0302(16) Uani 1 1 d . . . . .
H9 H 0.807569 0.320818 0.321884 0.036 Uiso 1 1 calc R U . . .
C10 C 0.7523(2) 0.2211(5) 0.2760(3) 0.0214(14) Uani 1 1 d . . . . .
C11 C 0.7172(2) 0.2420(5) 0.3258(4) 0.0247(14) Uani 1 1 d . . . . .
C12 C 0.6954(2) 0.3353(5) 0.4340(3) 0.0221(14) Uani 1 1 d . . . . .
C13 C 0.7068(2) 0.4118(5) 0.5075(4) 0.0246(14) Uani 1 1 d . . . . .
C14 C 0.7451(2) 0.4738(5) 0.5401(4) 0.0244(14) Uani 1 1 d . . . . .
H14 H 0.771122 0.470838 0.515416 0.029 Uiso 1 1 calc R U . . .
C15 C 0.7451(2) 0.5405(5) 0.6093(4) 0.0296(16) Uani 1 1 d . . . . .
H15 H 0.771493 0.583669 0.633022 0.035 Uiso 1 1 calc R U . . .
C16 C 0.7066(3) 0.5453(5) 0.6451(4) 0.0333(17) Uani 1 1 d . . . . .
H16 H 0.706676 0.593883 0.691533 0.040 Uiso 1 1 calc R U . . .
C17 C 0.6688(2) 0.4807(5) 0.6138(4) 0.0290(15) Uani 1 1 d . . . . .
H17 H 0.643240 0.480958 0.639766 0.035 Uiso 1 1 calc R U . . .
C18 C 0.6688(2) 0.4151(5) 0.5435(4) 0.0264(15) Uani 1 1 d . . . . .
C19 C 0.6346(2) 0.3400(5) 0.4924(4) 0.0237(14) Uani 1 1 d . . . . .
C20 C 0.5617(2) 0.2558(5) 0.4628(4) 0.0242(14) Uani 1 1 d . . . . .
C21 C 0.5203(2) 0.2317(5) 0.4854(4) 0.0270(15) Uani 1 1 d . . . . .
H21 H 0.511143 0.251630 0.535829 0.032 Uiso 1 1 calc R U . . .
C22 C 0.4959(2) 0.1728(5) 0.4184(4) 0.0293(15) Uani 1 1 d . . . . .
H22 H 0.465820 0.144235 0.414305 0.035 Uiso 1 1 calc R U . . .
C23 C 0.5818(2) 0.4234(5) 0.2461(4) 0.0289(15) Uani 1 1 d . . . . .
H23 H 0.590353 0.450869 0.302001 0.035 Uiso 1 1 calc R U . . .
C24 C 0.5440(3) 0.4558(7) 0.1031(5) 0.067(3) Uani 1 1 d . . . . .
H24A H 0.556982 0.381758 0.094898 0.101 Uiso 1 1 calc R U . . .
H24B H 0.552462 0.510372 0.063844 0.101 Uiso 1 1 calc R U . . .
H24C H 0.510602 0.449859 0.092766 0.101 Uiso 1 1 calc R U . . .
C25 C 0.5546(3) 0.6129(6) 0.2069(5) 0.054(2) Uani 1 1 d . . . . .
H25A H 0.565304 0.626016 0.267248 0.082 Uiso 1 1 calc R U . . .
H25B H 0.522079 0.631633 0.190337 0.082 Uiso 1 1 calc R U . . .
H25C H 0.571975 0.660576 0.175753 0.082 Uiso 1 1 calc R U . . .
N1 N 0.5548(2) 0.0032(4) 0.2363(3) 0.0334(14) Uani 1 1 d . . . . .
N2 N 0.59648(18) 0.0585(4) 0.2479(3) 0.0250(12) Uani 1 1 d . . . . .
N3 N 0.6642(2) 0.0322(4) 0.1903(3) 0.0292(13) Uani 1 1 d . . . . .
N4 N 0.67976(19) 0.1785(4) 0.2964(3) 0.0242(12) Uani 1 1 d . . . . .
N5 N 0.72554(18) 0.3152(4) 0.3880(3) 0.0238(12) Uani 1 1 d . . . . .
N6 N 0.65257(18) 0.2950(4) 0.4261(3) 0.0240(12) Uani 1 1 d . . . . .
N7 N 0.59566(19) 0.3218(4) 0.5116(3) 0.0243(12) Uani 1 1 d . . . . .
N8 N 0.56231(18) 0.2110(4) 0.3853(3) 0.0237(11) Uani 1 1 d . . . . .
N9 N 0.52084(19) 0.1611(4) 0.3586(3) 0.0277(13) Uani 1 1 d . . . . .
N10 N 0.5614(2) 0.4934(5) 0.1880(4) 0.0351(14) Uani 1 1 d . . . . .
O1 O 0.59085(16) 0.3233(3) 0.2331(2) 0.0279(10) Uani 1 1 d . . . . .
Zn1 Zn 0.61536(3) 0.20291(6) 0.32264(4) 0.0221(2) Uani 1 1 d . . . . .
Zn2 Zn 0.500000 0.08551(8) 0.250000 0.0263(3) Uani 1 2 d S T P . .

loop_
_atom_site_aniso_label
_atom_site_aniso_U_11
_atom_site_aniso_U_22
_atom_site_aniso_U_33
_atom_site_aniso_U_23
_atom_site_aniso_U_13
_atom_site_aniso_U_12
C1 0.045(5) 0.021(3) 0.038(4) -0.014(3) -0.009(4) 0.002(3)
C2 0.049(5) 0.023(3) 0.036(4) -0.014(3) -0.008(4) 0.010(3)
C3 0.044(4) 0.021(3) 0.022(3) -0.008(3) -0.005(3) 0.005(3)
C4 0.041(4) 0.024(3) 0.010(3) 0.000(3) 0.004(3) 0.006(3)
C5 0.044(4) 0.019(3) 0.011(3) -0.002(2) 0.004(3) 0.006(3)
C6 0.045(4) 0.032(4) 0.022(3) -0.006(3) 0.007(3) 0.001(3)
C7 0.058(5) 0.033(4) 0.021(3) -0.003(3) 0.015(3) 0.011(4)
C8 0.039(4) 0.025(3) 0.027(3) 0.000(3) 0.013(3) -0.001(3)
C9 0.056(5) 0.020(3) 0.012(3) 0.002(2) 0.002(3) 0.005(3)
C10 0.042(4) 0.013(3) 0.010(3) 0.005(2) 0.008(3) 0.003(3)
C11 0.038(4) 0.018(3) 0.015(3) 0.000(2) 0.000(3) 0.004(3)
C12 0.040(4) 0.016(3) 0.007(3) 0.001(2) -0.001(3) -0.006(3)
C13 0.044(4) 0.019(3) 0.011(3) 0.002(2) 0.005(3) -0.001(3)
C14 0.037(4) 0.021(3) 0.015(3) -0.002(2) 0.003(3) -0.002(3)
C15 0.047(4) 0.025(3) 0.016(3) -0.001(3) 0.004(3) -0.008(3)
C16 0.059(5) 0.023(3) 0.014(3) -0.008(3) -0.001(3) -0.004(3)
C17 0.046(4) 0.022(3) 0.019(3) -0.004(3) 0.007(3) 0.001(3)
C18 0.044(4) 0.019(3) 0.013(3) 0.002(2) 0.002(3) -0.006(3)
C19 0.033(4) 0.017(3) 0.018(3) 0.004(2) -0.001(3) -0.004(3)
C20 0.040(4) 0.018(3) 0.013(3) 0.003(2) 0.001(3) 0.003(3)
C21 0.035(4) 0.032(4) 0.014(3) 0.002(3) 0.006(3) -0.006(3)
C22 0.041(4) 0.027(3) 0.019(3) 0.001(3) 0.006(3) -0.005(3)
C23 0.044(4) 0.030(4) 0.016(3) -0.001(3) 0.013(3) 0.000(3)
C24 0.088(7) 0.045(5) 0.048(5) 0.018(4) -0.034(5) -0.019(5)
C25 0.080(6) 0.031(4) 0.059(5) 0.019(4) 0.030(5) 0.020(4)
N1 0.045(4) 0.017(3) 0.032(3) -0.003(2) -0.006(3) 0.006(3)
N2 0.034(3) 0.017(3) 0.020(3) -0.001(2) -0.003(2) 0.002(2)
N3 0.048(4) 0.021(3) 0.017(3) -0.008(2) 0.002(2) 0.006(3)
N4 0.043(3) 0.018(3) 0.010(2) 0.001(2) 0.002(2) 0.002(2)
N5 0.035(3) 0.025(3) 0.013(2) -0.001(2) 0.008(2) 0.000(2)
N6 0.043(3) 0.015(2) 0.013(2) -0.005(2) 0.004(2) 0.001(2)
N7 0.039(3) 0.018(3) 0.014(2) 0.000(2) 0.002(2) -0.001(2)
N8 0.034(3) 0.023(3) 0.013(2) -0.005(2) 0.000(2) -0.001(2)
N9 0.040(3) 0.018(3) 0.021(3) 0.003(2) -0.002(2) -0.007(2)
N10 0.047(4) 0.028(3) 0.030(3) 0.012(3) 0.008(3) 0.006(3)
O1 0.045(3) 0.020(2) 0.017(2) 0.0015(17) 0.004(2) 0.002(2)
Zn1 0.0374(4) 0.0154(3) 0.0117(3) -0.0010(3) 0.0013(3) 0.0004(3)
Zn2 0.0406(7) 0.0167(5) 0.0177(5) 0.000 -0.0023(5) 0.000

loop_
_atom_type_symbol
_atom_type_description
_atom_type_scat_dispersion_real
_atom_type_scat_dispersion_imag
_atom_type_scat_source
C C 0.0033 0.0016 'International Tables Vol C Tables 4.2.6.8 and 6.1.1.4'
H H 0.0000 0.0000 'International Tables Vol C Tables 4.2.6.8 and 6.1.1.4'
N N 0.0061 0.0033 'International Tables Vol C Tables 4.2.6.8 and 6.1.1.4'
O O 0.0106 0.0060 'International Tables Vol C Tables 4.2.6.8 and 6.1.1.4'
Zn Zn 0.2839 1.4301 'International Tables Vol C Tables 4.2.6.8 and 6.1.1.4'

loop_
_geom_angle_atom_site_label_1
_geom_angle_atom_site_label_2
_geom_angle_atom_site_label_3
_geom_angle
_geom_angle_site_symmetry_1
_geom_angle_site_symmetry_3
_geom_angle_publ_flag
N1 C1 C2 110.3(6) . . ?
N1 C1 H1 124.8 . . ?
C2 C1 H1 124.8 . . ?
C1 C2 C3 105.3(6) . . ?
C1 C2 H2 127.3 . . ?
C3 C2 H2 127.3 . . ?
N2 C3 N3 127.0(6) . . ?
N2 C3 C2 109.1(7) . . ?
N3 C3 C2 123.9(6) . . ?
N3 C4 N4 127.9(6) . . ?
N3 C4 C5 122.5(6) . . ?
N4 C4 C5 109.6(5) . . ?
C6 C5 C10 122.1(6) . . ?
C6 C5 C4 131.9(6) . . ?
C10 C5 C4 106.0(5) . . ?
C5 C6 C7 117.5(6) . . ?
C5 C6 H6 121.2 . . ?
C7 C6 H6 121.2 . . ?
C6 C7 C8 120.4(6) . . ?
C6 C7 H7 119.8 . . ?
C8 C7 H7 119.8 . . ?
C9 C8 C7 121.4(7) . . ?
C9 C8 H8 119.3 . . ?
C7 C8 H8 119.3 . . ?
C10 C9 C8 117.2(6) . . ?
C10 C9 H9 121.4 . . ?
C8 C9 H9 121.4 . . ?
C9 C10 C5 121.3(6) . . ?
C9 C10 C11 131.9(6) . . ?
C5 C10 C11 106.7(6) . . ?
N5 C11 N4 130.3(6) . . ?
N5 C11 C10 119.5(6) . . ?
N4 C11 C10 110.2(5) . . ?
N5 C12 N6 129.6(5) . . ?
N5 C12 C13 120.3(6) . . ?
N6 C12 C13 110.1(6) . . ?
C14 C13 C18 121.1(6) . . ?
C14 C13 C12 132.0(6) . . ?
C18 C13 C12 106.9(6) . . ?
C13 C14 C15 118.5(6) . . ?
C13 C14 H14 120.8 . . ?
C15 C14 H14 120.8 . . ?
C14 C15 C16 120.6(6) . . ?
C14 C15 H15 119.7 . . ?
C16 C15 H15 119.7 . . ?
C17 C16 C15 120.8(6) . . ?
C17 C16 H16 119.6 . . ?
C15 C16 H16 119.6 . . ?
C16 C17 C18 118.3(7) . . ?
C16 C17 H17 120.9 . . ?
C18 C17 H17 120.9 . . ?
C17 C18 C13 120.7(6) . . ?
C17 C18 C19 133.1(7) . . ?
C13 C18 C19 106.2(5) . . ?
N7 C19 N6 129.5(5) . . ?
N7 C19 C18 121.3(6) . . ?
N6 C19 C18 109.1(6) . . ?
N8 C20 N7 126.2(6) . . ?
N8 C20 C21 110.5(5) . . ?
N7 C20 C21 123.1(5) . . ?
C22 C21 C20 104.3(6) . . ?
C22 C21 H21 127.9 . . ?
C20 C21 H21 127.9 . . ?
N9 C22 C21 110.0(6) . . ?
N9 C22 H22 125.0 . . ?
C21 C22 H22 125.0 . . ?
O1 C23 N10 124.4(6) . . ?
O1 C23 H23 117.8 . . ?
N10 C23 H23 117.8 . . ?
N10 C24 H24A 109.5 . . ?
N10 C24 H24B 109.5 . . ?
H24A C24 H24B 109.5 . . ?
N10 C24 H24C 109.5 . . ?
H24A C24 H24C 109.5 . . ?
H24B C24 H24C 109.5 . . ?
N10 C25 H25A 109.5 . . ?
N10 C25 H25B 109.5 . . ?
H25A C25 H25B 109.5 . . ?
N10 C25 H25C 109.5 . . ?
H25A C25 H25C 109.5 . . ?
H25B C25 H25C 109.5 . . ?
C1 N1 N2 108.5(6) . . ?
C1 N1 Zn2 125.3(5) . . ?
N2 N1 Zn2 120.1(4) . . ?
C3 N2 N1 106.8(5) . . ?
C3 N2 Zn1 127.3(4) . . ?
N1 N2 Zn1 125.8(4) . . ?
C4 N3 C3 124.8(6) . . ?
C11 N4 C4 107.4(5) . . ?
C11 N4 Zn1 125.8(4) . . ?
C4 N4 Zn1 125.6(4) . . ?
C12 N5 C11 121.2(6) . . ?
C12 N6 C19 107.7(5) . . ?
C12 N6 Zn1 126.0(4) . . ?
C19 N6 Zn1 125.7(4) . . ?
C19 N7 C20 123.0(5) . . ?
N9 N8 C20 105.7(5) . . ?
N9 N8 Zn1 124.6(4) . . ?
C20 N8 Zn1 129.4(4) . . ?
C22 N9 N8 109.4(5) . . ?
C22 N9 Zn2 125.2(4) . . ?
N8 N9 Zn2 125.4(4) . . ?
C23 N10 C24 121.2(6) . . ?
C23 N10 C25 121.4(6) . . ?
C24 N10 C25 117.4(6) . . ?
C23 O1 Zn1 126.5(4) . . ?
O1 Zn1 N8 97.09(19) . . ?
O1 Zn1 N4 98.94(18) . . ?
N8 Zn1 N4 162.06(18) . . ?
O1 Zn1 N2 98.02(18) . . ?
N8 Zn1 N2 100.6(2) . . ?
N4 Zn1 N2 85.1(2) . . ?
O1 Zn1 N6 104.88(18) . . ?
N8 Zn1 N6 84.9(2) . . ?
N4 Zn1 N6 83.2(2) . . ?
N2 Zn1 N6 155.63(19) . . ?
N1 Zn2 N1 120.5(3) 2_655 . ?
N1 Zn2 N9 103.6(2) 2_655 . ?
N1 Zn2 N9 102.5(2) . . ?
N1 Zn2 N9 102.5(2) 2_655 2_655 ?
N1 Zn2 N9 103.6(2) . 2_655 ?
N9 Zn2 N9 125.8(3) . 2_655 ?

loop_
_geom_bond_atom_site_label_1
_geom_bond_atom_site_label_2
_geom_bond_distance
_geom_bond_site_symmetry_2
_geom_bond_publ_flag
C1 N1 1.329(8) . ?
C1 C2 1.361(11) . ?
C1 H1 0.9500 . ?
C2 C3 1.403(9) . ?
C2 H2 0.9500 . ?
C3 N2 1.349(9) . ?
C3 N3 1.368(9) . ?
C4 N3 1.288(8) . ?
C4 N4 1.407(8) . ?
C4 C5 1.467(9) . ?
C5 C6 1.365(9) . ?
C5 C10 1.391(8) . ?
C6 C7 1.395(10) . ?
C6 H6 0.9500 . ?
C7 C8 1.404(9) . ?
C7 H7 0.9500 . ?
C8 C9 1.386(9) . ?
C8 H8 0.9500 . ?
C9 C10 1.379(9) . ?
C9 H9 0.9500 . ?
C10 C11 1.481(9) . ?
C11 N5 1.316(8) . ?
C11 N4 1.350(8) . ?
C12 N5 1.314(8) . ?
C12 N6 1.348(8) . ?
C12 C13 1.483(8) . ?
C13 C14 1.372(9) . ?
C13 C18 1.387(9) . ?
C14 C15 1.378(9) . ?
C14 H14 0.9500 . ?
C15 C16 1.402(10) . ?
C15 H15 0.9500 . ?
C16 C17 1.372(9) . ?
C16 H16 0.9500 . ?
C17 C18 1.386(8) . ?
C17 H17 0.9500 . ?
C18 C19 1.472(8) . ?
C19 N7 1.289(8) . ?
C19 N6 1.411(8) . ?
C20 N8 1.374(7) . ?
C20 N7 1.390(8) . ?
C20 C21 1.398(9) . ?
C21 C22 1.369(9) . ?
C21 H21 0.9500 . ?
C22 N9 1.357(8) . ?
C22 H22 0.9500 . ?
C23 O1 1.243(7) . ?
C23 N10 1.308(8) . ?
C23 H23 0.9500 . ?
C24 N10 1.442(10) . ?
C24 H24A 0.9800 . ?
C24 H24B 0.9800 . ?
C24 H24C 0.9800 . ?
C25 N10 1.470(9) . ?
C25 H25A 0.9800 . ?
C25 H25B 0.9800 . ?
C25 H25C 0.9800 . ?
N1 N2 1.386(8) . ?
N1 Zn2 1.964(6) . ?
N2 Zn1 2.104(5) . ?
N4 Zn1 2.084(6) . ?
N6 Zn1 2.115(5) . ?
N8 N9 1.361(7) . ?
N8 Zn1 2.068(5) . ?
N9 Zn2 1.964(5) . ?
O1 Zn1 2.060(4) . ?

loop_
_geom_torsion_atom_site_label_1
_geom_torsion_atom_site_label_2
_geom_torsion_atom_site_label_3
_geom_torsion_atom_site_label_4
_geom_torsion
_geom_torsion_site_symmetry_1
_geom_torsion_site_symmetry_2
_geom_torsion_site_symmetry_3
_geom_torsion_site_symmetry_4
_geom_torsion_publ_flag
N1 C1 C2 C3 -0.2(8) . . . . ?
C1 C2 C3 N2 1.0(8) . . . . ?
C1 C2 C3 N3 -178.0(6) . . . . ?
N3 C4 C5 C6 -0.1(10) . . . . ?
N4 C4 C5 C6 179.0(6) . . . . ?
N3 C4 C5 C10 -178.7(5) . . . . ?
N4 C4 C5 C10 0.4(6) . . . . ?
C10 C5 C6 C7 -1.3(9) . . . . ?
C4 C5 C6 C7 -179.8(6) . . . . ?
C5 C6 C7 C8 1.4(10) . . . . ?
C6 C7 C8 C9 0.2(10) . . . . ?
C7 C8 C9 C10 -1.9(9) . . . . ?
C8 C9 C10 C5 2.0(9) . . . . ?
C8 C9 C10 C11 177.3(6) . . . . ?
C6 C5 C10 C9 -0.4(9) . . . . ?
C4 C5 C10 C9 178.4(5) . . . . ?
C6 C5 C10 C11 -176.8(6) . . . . ?
C4 C5 C10 C11 2.0(6) . . . . ?
C9 C10 C11 N5 0.8(10) . . . . ?
C5 C10 C11 N5 176.6(5) . . . . ?
C9 C10 C11 N4 -179.8(6) . . . . ?
C5 C10 C11 N4 -4.0(6) . . . . ?
N5 C12 C13 C14 1.7(10) . . . . ?
N6 C12 C13 C14 -178.7(6) . . . . ?
N5 C12 C13 C18 -179.4(5) . . . . ?
N6 C12 C13 C18 0.3(7) . . . . ?
C18 C13 C14 C15 -0.4(9) . . . . ?
C12 C13 C14 C15 178.4(6) . . . . ?
C13 C14 C15 C16 -0.5(9) . . . . ?
C14 C15 C16 C17 2.4(10) . . . . ?
C15 C16 C17 C18 -3.2(9) . . . . ?
C16 C17 C18 C13 2.3(9) . . . . ?
C16 C17 C18 C19 -177.8(6) . . . . ?
C14 C13 C18 C17 -0.5(9) . . . . ?
C12 C13 C18 C17 -179.6(5) . . . . ?
C14 C13 C18 C19 179.6(5) . . . . ?
C12 C13 C18 C19 0.5(6) . . . . ?
C17 C18 C19 N7 -2.2(10) . . . . ?
C13 C18 C19 N7 177.7(5) . . . . ?
C17 C18 C19 N6 179.0(6) . . . . ?
C13 C18 C19 N6 -1.1(6) . . . . ?
N8 C20 C21 C22 -1.0(7) . . . . ?
N7 C20 C21 C22 175.6(5) . . . . ?
C20 C21 C22 N9 0.3(7) . . . . ?
C2 C1 N1 N2 -0.6(8) . . . . ?
C2 C1 N1 Zn2 151.6(5) . . . . ?
N3 C3 N2 N1 177.7(6) . . . . ?
C2 C3 N2 N1 -1.3(7) . . . . ?
N3 C3 N2 Zn1 -0.3(9) . . . . ?
C2 C3 N2 Zn1 -179.3(4) . . . . ?
C1 N1 N2 C3 1.2(7) . . . . ?
Zn2 N1 N2 C3 -152.7(4) . . . . ?
C1 N1 N2 Zn1 179.2(4) . . . . ?
Zn2 N1 N2 Zn1 25.4(6) . . . . ?
N4 C4 N3 C3 1.2(10) . . . . ?
C5 C4 N3 C3 -179.9(6) . . . . ?
N2 C3 N3 C4 7.5(10) . . . . ?
C2 C3 N3 C4 -173.7(6) . . . . ?
N5 C11 N4 C4 -176.5(6) . . . . ?
C10 C11 N4 C4 4.1(6) . . . . ?
N5 C11 N4 Zn1 15.4(9) . . . . ?
C10 C11 N4 Zn1 -163.9(4) . . . . ?
N3 C4 N4 C11 176.2(6) . . . . ?
C5 C4 N4 C11 -2.8(6) . . . . ?
N3 C4 N4 Zn1 -15.8(9) . . . . ?
C5 C4 N4 Zn1 165.2(4) . . . . ?
N6 C12 N5 C11 -3.9(10) . . . . ?
C13 C12 N5 C11 175.6(5) . . . . ?
N4 C11 N5 C12 1.3(10) . . . . ?
C10 C11 N5 C12 -179.5(5) . . . . ?
N5 C12 N6 C19 178.6(6) . . . . ?
C13 C12 N6 C19 -0.9(6) . . . . ?
N5 C12 N6 Zn1 -10.3(9) . . . . ?
C13 C12 N6 Zn1 170.1(4) . . . . ?
N7 C19 N6 C12 -177.4(6) . . . . ?
C18 C19 N6 C12 1.3(6) . . . . ?
N7 C19 N6 Zn1 11.5(9) . . . . ?
C18 C19 N6 Zn1 -169.8(4) . . . . ?
N6 C19 N7 C20 -4.6(10) . . . . ?
C18 C19 N7 C20 176.9(5) . . . . ?
N8 C20 N7 C19 -7.0(9) . . . . ?
C21 C20 N7 C19 176.9(6) . . . . ?
N7 C20 N8 N9 -175.1(5) . . . . ?
C21 C20 N8 N9 1.4(7) . . . . ?
N7 C20 N8 Zn1 10.5(9) . . . . ?
C21 C20 N8 Zn1 -173.1(4) . . . . ?
C21 C22 N9 N8 0.6(7) . . . . ?
C21 C22 N9 Zn2 -178.7(4) . . . . ?
C20 N8 N9 C22 -1.2(6) . . . . ?
Zn1 N8 N9 C22 173.6(4) . . . . ?
C20 N8 N9 Zn2 178.1(4) . . . . ?
Zn1 N8 N9 Zn2 -7.1(7) . . . . ?
O1 C23 N10 C24 5.2(12) . . . . ?
O1 C23 N10 C25 -175.7(7) . . . . ?
N10 C23 O1 Zn1 -171.6(5) . . . . ?
